data_1572673
loop_
_publ_author_name
'Zabierowski, Piotr W.'
'D&#x11b;kanovsk&#xfd;, Luk&#xe1;&#x161;'
'Maz&#xe1;nek, Vlastimil'
'Hodorowicz, Maciej'
'Sofer, Zden&#x11b;k'

_publ_section_title
;
 Functionalisation of graphite and thermally reduced graphene oxide with
 bis-hydrazone copper(I) nitrate salt.
;
_journal_issue 40
_journal_name_full Nanoscale
_journal_page_first 18805
_journal_page_last 18810
_journal_paper_doi 10.1039/d4nr03456b
_journal_volume 16
_journal_year 2024
_chemical_formula_sum 'C40 H44 Cu2 N14 O8'
_chemical_formula_weight 975.97
_space_group_crystal_system monoclinic
_space_group_IT_number 14
_space_group_name_Hall '-P 2yn'
_space_group_name_H-M_alt 'P 1 21/n 1'
_atom_sites_solution_hydrogens mixed
_audit_creation_method SHELXL-2017/1
_audit_update_record
;
2017-12-08 deposited with the CCDC.	2024-09-23 downloaded from the CCDC.
;
_cell_angle_alpha 90
_cell_angle_beta 92.358(3)
_cell_angle_gamma 90
_cell_formula_units_Z 2
_cell_length_a 15.4569(4)
_cell_length_b 8.0238(2)
_cell_length_c 17.5833(5)
_cell_measurement_reflns_used 2408
_cell_measurement_temperature 130(2)
_cell_measurement_theta_max 26.8050
_cell_measurement_theta_min 3.4300
_cell_volume 2178.89(10)
_computing_cell_refinement
;
CrysAlisPro, Oxford Diffraction Ltd.,
Version 1.171.36.20 (release 27-06-2012 CrysAlis171 .NET)
(compiled Jul 11 2012,15:38:31)
;
_computing_data_collection
;
CrysAlisPro, Oxford Diffraction Ltd.,
Version 1.171.36.20 (release 27-06-2012 CrysAlis171 .NET)
(compiled Jul 11 2012,15:38:31)
;
_computing_data_reduction
;
CrysAlisPro, Oxford Diffraction Ltd.,
Version 1.171.36.20 (release 27-06-2012 CrysAlis171 .NET)
(compiled Jul 11 2012,15:38:31)
;
_computing_structure_refinement 'SHELXL-2017/1 (Sheldrick, 2017)'
_computing_structure_solution 'SHELXL-2017/1 (Sheldrick, 2017)'
_diffrn_ambient_environment N~2~
_diffrn_ambient_temperature 130.00(10)
_diffrn_detector 'CCD plate'
_diffrn_detector_area_resol_mean 10.3756
_diffrn_detector_type Atlas
_diffrn_measured_fraction_theta_full 0.998
_diffrn_measured_fraction_theta_max 0.892
_diffrn_measurement_device 'four-circle diffractometer'
_diffrn_measurement_device_type 'SuperNova, Dual, Cu at zero, Atlas'
_diffrn_measurement_method '\w scans'
_diffrn_radiation_monochromator mirror
_diffrn_radiation_probe x-ray
_diffrn_radiation_type 'Mo K\a'
_diffrn_radiation_wavelength 0.71073
_diffrn_reflns_av_R_equivalents 0.0406
_diffrn_reflns_av_unetI/netI 0.0766
_diffrn_reflns_Laue_measured_fraction_full 0.998
_diffrn_reflns_Laue_measured_fraction_max 0.892
_diffrn_reflns_limit_h_max 11
_diffrn_reflns_limit_h_min -20
_diffrn_reflns_limit_k_max 5
_diffrn_reflns_limit_k_min -10
_diffrn_reflns_limit_l_max 23
_diffrn_reflns_limit_l_min -20
_diffrn_reflns_number 8691
_diffrn_reflns_point_group_measured_fraction_full 0.998
_diffrn_reflns_point_group_measured_fraction_max 0.892
_diffrn_reflns_theta_full 25.242
_diffrn_reflns_theta_max 28.600
_diffrn_reflns_theta_min 3.067
_diffrn_source 'micro-focus sealed X-ray tube'
_diffrn_source_type 'SuperNova (Mo) X-ray Source'
_exptl_absorpt_coefficient_mu 1.045
_exptl_absorpt_correction_T_max 1.00000
_exptl_absorpt_correction_T_min 0.83135
_exptl_absorpt_correction_type multi-scan
_exptl_absorpt_process_details
;
CrysAlisPro 1.171.38.41r (Rigaku Oxford Diffraction, 2015)
Empirical absorption correction using spherical harmonics,
 implemented in SCALE3 ABSPACK scaling algorithm.
;
_exptl_crystal_colour brown
_exptl_crystal_density_diffrn 1.488
_exptl_crystal_description prism
_exptl_crystal_F_000 1008
_exptl_crystal_size_max 0.200
_exptl_crystal_size_mid 0.100
_exptl_crystal_size_min 0.100
_refine_diff_density_max 0.406
_refine_diff_density_min -0.395
_refine_diff_density_rms 0.075
_refine_ls_extinction_method none
_refine_ls_goodness_of_fit_ref 1.001
_refine_ls_hydrogen_treatment mixed
_refine_ls_matrix_type full
_refine_ls_number_parameters 301
_refine_ls_number_reflns 4961
_refine_ls_number_restraints 0
_refine_ls_restrained_S_all 1.001
_refine_ls_R_factor_all 0.0863
_refine_ls_R_factor_gt 0.0468
_refine_ls_shift/su_max 0.000
_refine_ls_shift/su_mean 0.000
_refine_ls_structure_factor_coef Fsqd
_refine_ls_weighting_details 'w=1/[\s^2^(Fo^2^)+(0.0362P)^2^] where P=(Fo^2^+2Fc^2^)/3'
_refine_ls_weighting_scheme calc
_refine_ls_wR_factor_gt 0.0866
_refine_ls_wR_factor_ref 0.1009
_reflns_Friedel_coverage 0.000
_reflns_number_gt 3282
_reflns_number_total 4961
_reflns_threshold_expression 'I > 2\s(I)'
_cod_data_source_file d4nr03456b2.cif
_cod_data_source_block shelx
_cod_depositor_comments 'Adding full bibliography for 1572673--1572674.cif.'
_cod_original_sg_symbol_H-M 'P 21/n'
_cod_database_code 1572673
_shelx_shelxl_version_number 2017/1
_shelx_space_group_comment
;
The symmetry employed for this shelxl refinement is uniquely defined
by the following loop, which should always be used as a source of
symmetry information in preference to the above space-group names.
They are only intended as comments.
;
_shelx_estimated_absorpt_t_min 0.818
_shelx_estimated_absorpt_t_max 0.903

loop_
_space_group_symop_operation_xyz
'x, y, z'
'-x+1/2, y+1/2, -z+1/2'
'-x, -y, -z'
'x-1/2, -y-1/2, z-1/2'

loop_
_atom_site_label
_atom_site_type_symbol
_atom_site_fract_x
_atom_site_fract_y
_atom_site_fract_z
_atom_site_U_iso_or_equiv
_atom_site_adp_type
_atom_site_occupancy
_atom_site_site_symmetry_order
_atom_site_calc_flag
_atom_site_refinement_flags_posn
_atom_site_refinement_flags_adp
_atom_site_refinement_flags_occupancy
_atom_site_disorder_assembly
_atom_site_disorder_group
Cu1 Cu 0.04602(2) 0.32637(4) 0.15288(2) 0.02839(12) Uani 1 1 d . . . . .
N1 N 0.13002(15) 0.1438(3) 0.12546(12) 0.0248(5) Uani 1 1 d . . . . .
N9 N -0.13529(16) 0.3497(3) 0.12839(14) 0.0275(6) Uani 1 1 d . . . . .
N55 N 0.21151(17) 0.2104(3) 0.12062(15) 0.0294(6) Uani 1 1 d . . . . .
N5 N -0.03838(16) 0.3936(3) 0.23008(13) 0.0272(6) Uani 1 1 d . . . . .
N2 N 0.15627(15) 0.4626(3) 0.15804(12) 0.0254(6) Uani 1 1 d . . . . .
N3 N -0.06582(15) 0.3138(3) 0.08446(12) 0.0227(5) Uani 1 1 d . . . . .
C11 C 0.11994(18) -0.0017(3) 0.09459(14) 0.0233(6) Uani 1 1 d . . . . .
H11 H 0.167839 -0.051386 0.071138 0.028 Uiso 1 1 calc R U . . .
C8 C -0.11972(19) 0.4065(3) 0.20144(16) 0.0256(6) Uani 1 1 d . . . . .
C23 C -0.06072(19) -0.2910(3) 0.03456(15) 0.0261(7) Uani 1 1 d . . . . .
H23 H -0.073746 -0.372204 -0.003550 0.031 Uiso 1 1 calc R U . . .
C95 C 0.03856(18) -0.0922(3) 0.09424(15) 0.0225(6) Uani 1 1 d . . . . .
C27 C 0.3101(2) 0.4367(4) 0.14512(16) 0.0318(7) Uani 1 1 d . . . . .
H27 H 0.358014 0.369270 0.132580 0.038 Uiso 1 1 calc R U . . .
C21 C 0.22578(19) 0.3731(3) 0.14126(15) 0.0262(7) Uani 1 1 d . . . . .
C32 C 0.3217(2) 0.5991(4) 0.16752(16) 0.0354(8) Uani 1 1 d . . . . .
H32 H 0.377989 0.646621 0.170199 0.042 Uiso 1 1 calc R U . . .
C18 C 0.1701(2) 0.6217(3) 0.18173(15) 0.0300(7) Uani 1 1 d . . . . .
H18 H 0.121652 0.685986 0.195803 0.036 Uiso 1 1 calc R U . . .
C17 C -0.08557(18) 0.2560(3) 0.01762(15) 0.0245(6) Uani 1 1 d . . . . .
H17 H -0.144933 0.239827 0.003371 0.029 Uiso 1 1 calc R U . . .
C28 C -0.0223(2) 0.4514(4) 0.30147(16) 0.0349(8) Uani 1 1 d . . . . .
H28 H 0.035245 0.445066 0.322318 0.042 Uiso 1 1 calc R U . . .
C35 C -0.1874(2) 0.4715(4) 0.24253(17) 0.0346(7) Uani 1 1 d . . . . .
H35 H -0.244683 0.476207 0.220888 0.042 Uiso 1 1 calc R U . . .
C25 C -0.0848(2) 0.5190(4) 0.34552(17) 0.0416(8) Uani 1 1 d . . . . .
H25 H -0.070829 0.558206 0.395496 0.050 Uiso 1 1 calc R U . . .
C77 C -0.1689(2) 0.5283(4) 0.31506(17) 0.0405(8) Uani 1 1 d . . . . .
H77 H -0.213591 0.573814 0.344272 0.049 Uiso 1 1 calc R U . . .
C14 C 0.2501(2) 0.6939(4) 0.18633(16) 0.0327(8) Uani 1 1 d . . . . .
H14 H 0.256898 0.806568 0.202058 0.039 Uiso 1 1 calc R U . . .
C22 C -0.0235(2) -0.0596(3) 0.14755(16) 0.0286(7) Uani 1 1 d . . . . .
H22 H -0.010727 0.017885 0.187283 0.034 Uiso 1 1 calc R U . . .
C10 C 0.02026(18) -0.2141(3) 0.03727(15) 0.0221(6) Uani 1 1 d . . . . .
C20 C -0.1033(2) -0.1377(4) 0.14385(17) 0.0335(7) Uani 1 1 d . . . . .
H20 H -0.144837 -0.113540 0.180625 0.040 Uiso 1 1 calc R U . . .
C12 C -0.1223(2) -0.2512(4) 0.08637(17) 0.0335(7) Uani 1 1 d . . . . .
H12 H -0.177886 -0.301933 0.082499 0.040 Uiso 1 1 calc R U . . .
O63 O 0.21656(16) 0.4127(3) 0.50661(12) 0.0539(7) Uani 1 1 d . . . . .
O62 O 0.09255(17) 0.3093(3) 0.47079(13) 0.0532(7) Uani 1 1 d . . . . .
O61 O 0.14249(15) 0.5243(3) 0.41308(13) 0.0505(6) Uani 1 1 d . . . . .
N60 N 0.15082(16) 0.4191(3) 0.46303(13) 0.0284(6) Uani 1 1 d . . . . .
O72 O 0.69837(17) 0.4296(4) 0.06599(15) 0.0528(7) Uani 1 1 d . . . . .
C70 C 0.5607(3) 0.5167(5) 0.1129(3) 0.0750(13) Uani 1 1 d . . . . .
H05A H 0.519987 0.610406 0.112129 0.113 Uiso 1 1 calc R U . . .
H05B H 0.531820 0.418002 0.090952 0.113 Uiso 1 1 calc R U . . .
H05C H 0.580204 0.493136 0.165518 0.113 Uiso 1 1 calc R U . . .
C71 C 0.6355(2) 0.5594(5) 0.0681(2) 0.0571(10) Uani 1 1 d . . . . .
H06A H 0.614993 0.585658 0.015345 0.069 Uiso 1 1 calc R U . . .
H06B H 0.663339 0.660734 0.089853 0.069 Uiso 1 1 calc R U . . .
H10W H 0.686(2) 0.348(4) 0.0470(19) 0.043(12) Uiso 1 1 d . . . . .
H9N H -0.184(2) 0.371(4) 0.1067(16) 0.039(10) Uiso 1 1 d . . . . .
H55N H 0.249(2) 0.160(4) 0.1065(18) 0.037(10) Uiso 1 1 d . . . . .

loop_
_atom_site_aniso_label
_atom_site_aniso_U_11
_atom_site_aniso_U_22
_atom_site_aniso_U_33
_atom_site_aniso_U_23
_atom_site_aniso_U_13
_atom_site_aniso_U_12
Cu1 0.0216(2) 0.0317(2) 0.0317(2) -0.00463(16) -0.00011(15) 0.00427(17)
N1 0.0235(14) 0.0275(13) 0.0234(12) 0.0005(10) 0.0001(10) 0.0023(11)
N9 0.0180(14) 0.0379(15) 0.0265(13) -0.0059(11) 0.0015(11) 0.0050(12)
N55 0.0185(15) 0.0310(15) 0.0388(15) -0.0075(12) 0.0036(12) 0.0028(12)
N5 0.0287(15) 0.0295(13) 0.0234(12) -0.0025(10) 0.0007(11) 0.0012(11)
N2 0.0244(14) 0.0258(13) 0.0258(13) -0.0003(10) -0.0029(11) 0.0016(11)
N3 0.0201(13) 0.0233(12) 0.0250(12) 0.0006(10) 0.0052(10) 0.0019(10)
C11 0.0186(16) 0.0285(16) 0.0229(15) 0.0006(12) 0.0015(12) 0.0045(13)
C8 0.0254(17) 0.0247(15) 0.0269(16) -0.0014(12) 0.0030(13) 0.0020(13)
C23 0.0249(17) 0.0258(15) 0.0274(16) 0.0035(12) -0.0020(12) -0.0020(13)
C95 0.0223(16) 0.0227(14) 0.0227(14) 0.0049(12) 0.0015(12) 0.0034(12)
C27 0.0260(18) 0.0399(18) 0.0294(16) 0.0003(14) 0.0010(13) -0.0001(14)
C21 0.0255(17) 0.0314(16) 0.0214(15) 0.0012(12) -0.0020(12) -0.0014(13)
C32 0.033(2) 0.0418(19) 0.0315(17) 0.0041(15) 0.0002(14) -0.0138(16)
C18 0.0348(19) 0.0287(16) 0.0260(16) 0.0001(13) -0.0035(13) 0.0039(14)
C17 0.0170(15) 0.0281(15) 0.0285(15) -0.0008(13) 0.0003(12) -0.0009(13)
C28 0.0310(19) 0.0425(18) 0.0311(17) -0.0033(14) -0.0014(14) -0.0019(15)
C35 0.0267(19) 0.0443(19) 0.0333(18) -0.0033(15) 0.0071(14) 0.0004(15)
C25 0.042(2) 0.058(2) 0.0254(17) -0.0124(16) 0.0046(15) 0.0007(18)
C77 0.035(2) 0.051(2) 0.0366(19) -0.0072(16) 0.0127(15) 0.0032(17)
C14 0.042(2) 0.0289(17) 0.0266(16) -0.0006(13) -0.0050(14) -0.0081(15)
C22 0.0295(19) 0.0279(16) 0.0288(16) -0.0008(13) 0.0061(13) 0.0031(13)
C10 0.0184(15) 0.0229(15) 0.0251(14) 0.0051(12) 0.0020(12) 0.0024(12)
C20 0.0340(19) 0.0323(17) 0.0354(18) 0.0026(14) 0.0144(15) 0.0030(15)
C12 0.0231(18) 0.0350(17) 0.0430(19) 0.0105(15) 0.0067(14) -0.0011(14)
O63 0.0353(15) 0.0898(19) 0.0368(13) 0.0109(13) 0.0048(11) 0.0071(14)
O62 0.0597(18) 0.0522(15) 0.0488(15) -0.0026(11) 0.0162(13) -0.0190(13)
O61 0.0351(15) 0.0576(15) 0.0579(16) 0.0204(13) -0.0092(12) -0.0131(12)
N60 0.0233(15) 0.0377(15) 0.0247(13) -0.0016(12) 0.0067(11) -0.0011(12)
O72 0.0307(15) 0.0589(18) 0.0681(18) -0.0250(15) -0.0081(12) 0.0120(13)
C70 0.053(3) 0.084(3) 0.090(3) 0.010(3) 0.026(2) 0.023(2)
C71 0.032(2) 0.061(2) 0.078(3) 0.000(2) 0.002(2) 0.0107(19)

loop_
_atom_type_symbol
_atom_type_description
_atom_type_scat_dispersion_real
_atom_type_scat_dispersion_imag
_atom_type_scat_source
C C 0.0033 0.0016 'International Tables Vol C Tables 4.2.6.8 and 6.1.1.4'
Cu Cu 0.3201 1.2651 'International Tables Vol C Tables 4.2.6.8 and 6.1.1.4'
N N 0.0061 0.0033 'International Tables Vol C Tables 4.2.6.8 and 6.1.1.4'
O O 0.0106 0.0060 'International Tables Vol C Tables 4.2.6.8 and 6.1.1.4'
H H 0.0000 0.0000 'International Tables Vol C Tables 4.2.6.8 and 6.1.1.4'

loop_
_geom_angle_atom_site_label_1
_geom_angle_atom_site_label_2
_geom_angle_atom_site_label_3
_geom_angle
_geom_angle_site_symmetry_1
_geom_angle_site_symmetry_3
_geom_angle_publ_flag
N5 Cu1 N2 113.36(10) . . ?
N5 Cu1 N1 143.08(9) . . ?
N2 Cu1 N1 81.64(9) . . ?
N5 Cu1 N3 81.64(9) . . ?
N2 Cu1 N3 137.30(8) . . ?
N1 Cu1 N3 110.77(9) . . ?
C11 N1 N55 114.8(2) . . ?
C11 N1 Cu1 133.1(2) . . ?
N55 N1 Cu1 109.33(17) . . ?
C8 N9 N3 118.8(2) . . ?
C8 N9 H9N 118(2) . . ?
N3 N9 H9N 119(2) . . ?
C21 N55 N1 119.5(3) . . ?
C21 N55 H55N 119(2) . . ?
N1 N55 H55N 122(2) . . ?
C8 N5 C28 117.1(3) . . ?
C8 N5 Cu1 113.28(18) . . ?
C28 N5 Cu1 128.7(2) . . ?
C21 N2 C18 117.1(3) . . ?
C21 N2 Cu1 112.55(18) . . ?
C18 N2 Cu1 130.0(2) . . ?
C17 N3 N9 115.2(2) . . ?
C17 N3 Cu1 135.17(19) . . ?
N9 N3 Cu1 108.40(16) . . ?
N1 C11 C95 122.8(3) . . ?
N1 C11 H11 118.6 . . ?
C95 C11 H11 118.6 . . ?
N5 C8 N9 116.8(3) . . ?
N5 C8 C35 123.1(3) . . ?
N9 C8 C35 120.1(3) . . ?
C12 C23 C10 121.1(3) . . ?
C12 C23 H23 119.4 . . ?
C10 C23 H23 119.4 . . ?
C22 C95 C10 118.8(3) . . ?
C22 C95 C11 121.6(3) . . ?
C10 C95 C11 119.7(2) . . ?
C32 C27 C21 118.1(3) . . ?
C32 C27 H27 121.0 . . ?
C21 C27 H27 121.0 . . ?
N2 C21 N55 116.7(3) . . ?
N2 C21 C27 123.4(3) . . ?
N55 C21 C27 120.0(3) . . ?
C27 C32 C14 119.5(3) . . ?
C27 C32 H32 120.3 . . ?
C14 C32 H32 120.3 . . ?
N2 C18 C14 123.2(3) . . ?
N2 C18 H18 118.4 . . ?
C14 C18 H18 118.4 . . ?
N3 C17 C10 122.7(3) . 3 ?
N3 C17 H17 118.7 . . ?
C10 C17 H17 118.7 3 . ?
N5 C28 C25 123.5(3) . . ?
N5 C28 H28 118.2 . . ?
C25 C28 H28 118.2 . . ?
C77 C35 C8 118.2(3) . . ?
C77 C35 H35 120.9 . . ?
C8 C35 H35 120.9 . . ?
C28 C25 C77 118.2(3) . . ?
C28 C25 H25 120.9 . . ?
C77 C25 H25 120.9 . . ?
C35 C77 C25 119.7(3) . . ?
C35 C77 H77 120.1 . . ?
C25 C77 H77 120.1 . . ?
C18 C14 C32 118.7(3) . . ?
C18 C14 H14 120.6 . . ?
C32 C14 H14 120.6 . . ?
C20 C22 C95 121.4(3) . . ?
C20 C22 H22 119.3 . . ?
C95 C22 H22 119.3 . . ?
C23 C10 C95 118.8(3) . . ?
C23 C10 C17 121.2(3) . 3 ?
C95 C10 C17 120.0(2) . 3 ?
C22 C20 C12 119.7(3) . . ?
C22 C20 H20 120.1 . . ?
C12 C20 H20 120.1 . . ?
C23 C12 C20 120.1(3) . . ?
C23 C12 H12 119.9 . . ?
C20 C12 H12 119.9 . . ?
O61 N60 O63 121.9(3) . . ?
O61 N60 O62 120.1(3) . . ?
O63 N60 O62 117.9(3) . . ?
C71 O72 H10W 119(3) . . ?
C71 C70 H05A 109.5 . . ?
C71 C70 H05B 109.5 . . ?
H05A C70 H05B 109.5 . . ?
C71 C70 H05C 109.5 . . ?
H05A C70 H05C 109.5 . . ?
H05B C70 H05C 109.5 . . ?
O72 C71 C70 113.4(3) . . ?
O72 C71 H06A 108.9 . . ?
C70 C71 H06A 108.9 . . ?
O72 C71 H06B 108.9 . . ?
C70 C71 H06B 108.9 . . ?
H06A C71 H06B 107.7 . . ?

loop_
_geom_bond_atom_site_label_1
_geom_bond_atom_site_label_2
_geom_bond_distance
_geom_bond_site_symmetry_2
_geom_bond_publ_flag
Cu1 N5 1.995(2) . ?
Cu1 N2 2.023(2) . ?
Cu1 N1 2.029(2) . ?
Cu1 N3 2.068(2) . ?
N1 C11 1.294(3) . ?
N1 N55 1.374(3) . ?
N9 C8 1.375(3) . ?
N9 N3 1.379(3) . ?
N9 H9N 0.85(3) . ?
N55 C21 1.371(4) . ?
N55 H55N 0.75(3) . ?
N5 C8 1.339(4) . ?
N5 C28 1.352(3) . ?
N2 C21 1.335(3) . ?
N2 C18 1.357(3) . ?
N3 C17 1.289(3) . ?
C11 C95 1.452(4) . ?
C11 H11 0.9500 . ?
C8 C35 1.397(4) . ?
C23 C12 1.382(4) . ?
C23 C10 1.395(4) . ?
C23 H23 0.9500 . ?
C95 C22 1.393(4) . ?
C95 C10 1.420(4) . ?
C27 C32 1.371(4) . ?
C27 C21 1.399(4) . ?
C27 H27 0.9500 . ?
C32 C14 1.393(4) . ?
C32 H32 0.9500 . ?
C18 C14 1.366(4) . ?
C18 H18 0.9500 . ?
C17 C10 1.464(4) 3 ?
C17 H17 0.9500 . ?
C28 C25 1.374(4) . ?
C28 H28 0.9500 . ?
C35 C77 1.373(4) . ?
C35 H35 0.9500 . ?
C25 C77 1.388(4) . ?
C25 H25 0.9500 . ?
C77 H77 0.9500 . ?
C14 H14 0.9500 . ?
C22 C20 1.382(4) . ?
C22 H22 0.9500 . ?
C20 C12 1.383(4) . ?
C20 H20 0.9500 . ?
C12 H12 0.9500 . ?
O63 N60 1.248(3) . ?
O62 N60 1.271(3) . ?
O61 N60 1.221(3) . ?
O72 C71 1.426(4) . ?
O72 H10W 0.75(3) . ?
C70 C71 1.467(5) . ?
C70 H05A 0.9800 . ?
C70 H05B 0.9800 . ?
C70 H05C 0.9800 . ?
C71 H06A 0.9900 . ?
C71 H06B 0.9900 . ?

loop_
_geom_hbond_atom_site_label_D
_geom_hbond_atom_site_label_H
_geom_hbond_atom_site_label_A
_geom_hbond_distance_DH
_geom_hbond_distance_HA
_geom_hbond_distance_DA
_geom_hbond_angle_DHA
_geom_hbond_site_symmetry_A
_geom_hbond_publ_flag
C11 H11 O63 0.95 2.31 3.224(4) 160.7 2_545 yes
C17 H17 O63 0.95 2.47 3.343(4) 152.9 4_565 yes
C28 H28 O61 0.95 2.34 3.205(4) 151.0 . yes
C25 H25 O62 0.95 2.61 3.518(4) 159.0 3_566 yes
O72 H10W O63 0.75(3) 2.26(3) 2.956(4) 153(4) 4_665 yes
O72 H10W O62 0.75(3) 2.31(3) 2.988(4) 150(3) 4_665 yes
O72 H10W N60 0.75(3) 2.65(3) 3.396(4) 172(3) 4_665 yes
N9 H9N O72 0.85(3) 1.98(3) 2.827(4) 174(3) 1_455 yes
N55 H55N O61 0.75(3) 2.05(3) 2.790(3) 170(3) 2_545 yes

loop_
_geom_torsion_atom_site_label_1
_geom_torsion_atom_site_label_2
_geom_torsion_atom_site_label_3
_geom_torsion_atom_site_label_4
_geom_torsion
_geom_torsion_site_symmetry_1
_geom_torsion_site_symmetry_2
_geom_torsion_site_symmetry_3
_geom_torsion_site_symmetry_4
_geom_torsion_publ_flag
C11 N1 N55 C21 170.4(2) . . . . ?
Cu1 N1 N55 C21 6.5(3) . . . . ?
C8 N9 N3 C17 177.8(2) . . . . ?
C8 N9 N3 Cu1 8.6(3) . . . . ?
N55 N1 C11 C95 179.8(2) . . . . ?
Cu1 N1 C11 C95 -21.3(4) . . . . ?
C28 N5 C8 N9 179.1(2) . . . . ?
Cu1 N5 C8 N9 9.2(3) . . . . ?
C28 N5 C8 C35 -2.0(4) . . . . ?
Cu1 N5 C8 C35 -171.8(2) . . . . ?
N3 N9 C8 N5 -12.3(4) . . . . ?
N3 N9 C8 C35 168.7(2) . . . . ?
N1 C11 C95 C22 -22.6(4) . . . . ?
N1 C11 C95 C10 155.8(2) . . . . ?
C18 N2 C21 N55 177.2(2) . . . . ?
Cu1 N2 C21 N55 2.7(3) . . . . ?
C18 N2 C21 C27 -1.7(4) . . . . ?
Cu1 N2 C21 C27 -176.2(2) . . . . ?
N1 N55 C21 N2 -6.4(4) . . . . ?
N1 N55 C21 C27 172.5(2) . . . . ?
C32 C27 C21 N2 0.2(4) . . . . ?
C32 C27 C21 N55 -178.7(3) . . . . ?
C21 C27 C32 C14 0.7(4) . . . . ?
C21 N2 C18 C14 2.4(4) . . . . ?
Cu1 N2 C18 C14 175.8(2) . . . . ?
N9 N3 C17 C10 178.8(2) . . . 3 ?
Cu1 N3 C17 C10 -15.8(4) . . . 3 ?
C8 N5 C28 C25 1.1(4) . . . . ?
Cu1 N5 C28 C25 169.2(2) . . . . ?
N5 C8 C35 C77 1.6(5) . . . . ?
N9 C8 C35 C77 -179.4(3) . . . . ?
N5 C28 C25 C77 0.0(5) . . . . ?
C8 C35 C77 C25 -0.4(5) . . . . ?
C28 C25 C77 C35 -0.3(5) . . . . ?
N2 C18 C14 C32 -1.5(4) . . . . ?
C27 C32 C14 C18 -0.1(4) . . . . ?
C10 C95 C22 C20 -2.9(4) . . . . ?
C11 C95 C22 C20 175.4(3) . . . . ?
C12 C23 C10 C95 -0.4(4) . . . . ?
C12 C23 C10 C17 -179.9(2) . . . 3 ?
C22 C95 C10 C23 3.0(4) . . . . ?
C11 C95 C10 C23 -175.4(2) . . . . ?
C22 C95 C10 C17 -177.5(2) . . . 3 ?
C11 C95 C10 C17 4.1(4) . . . 3 ?
C95 C22 C20 C12 0.2(4) . . . . ?
C10 C23 C12 C20 -2.3(4) . . . . ?
C22 C20 C12 C23 2.4(4) . . . . ?
